data_4317541
loop_
_publ_author_name
'Wei Huang'
'Shaohua Gou'
'Dahua Hu'
'Suchada Chantrapromma'
'Hoong-Kun Fun'
'Qingjin Meng'

_publ_section_title
;
 Formation of Molecular Ladder Elements with Macrocyclic Platforms via
 Linear Bifunctional Ligands
;
_journal_name_full 'Inorganic Chemistry'
_journal_page_first 864
_journal_page_last 868
_journal_paper_doi 10.1021/ic010407k
_journal_volume 41
_journal_year 2002
_chemical_formula_sum 'C63 H69 Cl2 N11 O18 Zn4'
_chemical_formula_weight 1600.67
_chemical_name_systematic
;
  ?
;
_space_group_IT_number 2
_symmetry_cell_setting triclinic
_symmetry_space_group_name_Hall '-P 1'
_symmetry_space_group_name_H-M 'P -1'
_atom_sites_solution_hydrogens geom
_atom_sites_solution_primary direct
_atom_sites_solution_secondary difmap
_audit_creation_method SHELXL-97
_cell_angle_alpha 66.9563(8)
_cell_angle_beta 80.5638(8)
_cell_angle_gamma 76.6348(8)
_cell_formula_units_Z 1
_cell_length_a 11.6520(3)
_cell_length_b 12.1394(3)
_cell_length_c 13.8462(3)
_cell_measurement_reflns_used 7449
_cell_measurement_temperature 293(2)
_cell_measurement_theta_max 29.48
_cell_measurement_theta_min 1.60
_cell_volume 1747.52(7)
_computing_cell_refinement 'SAINT (Siemens, 1996)'
_computing_data_collection 'SMART (Siemens, 1996)'
_computing_data_reduction SAINT
_computing_molecular_graphics SHELXTL
_computing_publication_material
;
SHELXTL, PARST (Nardelli, 1995) and PLATON (Spek, 1990)
;
_computing_structure_refinement SHELXTL
_computing_structure_solution 'SHELXTL (Sheldrick, 1997)'
_diffrn_ambient_temperature 293(2)
_diffrn_detector_area_resol_mean 8.33
_diffrn_measured_fraction_theta_full 0.865
_diffrn_measured_fraction_theta_max 0.865
_diffrn_measurement_device_type
;
Siemens SMART CCD area detector diffractometer
;
_diffrn_measurement_method '\w scans'
_diffrn_radiation_monochromator graphite
_diffrn_radiation_source 'fine-focus sealed tube'
_diffrn_radiation_type MoK\a
_diffrn_radiation_wavelength 0.71073
_diffrn_reflns_av_R_equivalents 0.0544
_diffrn_reflns_av_sigmaI/netI 0.1031
_diffrn_reflns_limit_h_max 6
_diffrn_reflns_limit_h_min -15
_diffrn_reflns_limit_k_max 16
_diffrn_reflns_limit_k_min -16
_diffrn_reflns_limit_l_max 18
_diffrn_reflns_limit_l_min -19
_diffrn_reflns_number 12808
_diffrn_reflns_theta_full 29.53
_diffrn_reflns_theta_max 29.53
_diffrn_reflns_theta_min 1.60
_diffrn_standards_decay_% negligible
_exptl_absorpt_coefficient_mu 1.509
_exptl_absorpt_correction_T_max 0.5836
_exptl_absorpt_correction_T_min 0.5437
_exptl_absorpt_correction_type empirical
_exptl_absorpt_process_details 'SADABS (Sheldrick, 1996)'
_exptl_crystal_colour yellow
_exptl_crystal_density_diffrn 1.521
_exptl_crystal_density_method 'not measured'
_exptl_crystal_description block
_exptl_crystal_F_000 822
_exptl_crystal_size_max 0.46
_exptl_crystal_size_mid 0.42
_exptl_crystal_size_min 0.40
_refine_diff_density_max 0.985
_refine_diff_density_min -1.126
_refine_diff_density_rms 0.115
_refine_ls_extinction_coef 0.0101(11)
_refine_ls_extinction_expression Fc^*^=kFc[1+0.001xFc^2^\l^3^/sin(2\q)]^-1/4^
_refine_ls_extinction_method SHELXL
_refine_ls_goodness_of_fit_ref 0.925
_refine_ls_hydrogen_treatment mixed
_refine_ls_matrix_type full
_refine_ls_number_parameters 498
_refine_ls_number_reflns 8441
_refine_ls_number_restraints 0
_refine_ls_restrained_S_all 0.925
_refine_ls_R_factor_all 0.0901
_refine_ls_R_factor_gt 0.0601
_refine_ls_shift/su_max 0.002
_refine_ls_shift/su_mean 0.000
_refine_ls_structure_factor_coef Fsqd
_refine_ls_weighting_details 'calc w=1/[\s^2^(Fo^2^)+(0.0748P)^2^+0.0000P] where P=(Fo^2^+2Fc^2^)/3'
_refine_ls_weighting_scheme calc
_refine_ls_wR_factor_gt 0.1487
_refine_ls_wR_factor_ref 0.1619
_reflns_number_gt 5203
_reflns_number_total 8441
_reflns_threshold_expression 'I > 2\s(I)'
_cod_data_source_file ic010407k_2.cif
_cod_data_source_block hwa126m
_cod_database_code 4317541

loop_
_symmetry_equiv_pos_as_xyz
'x, y, z'
'-x, -y, -z'

loop_
_atom_site_label
_atom_site_type_symbol
_atom_site_fract_x
_atom_site_fract_y
_atom_site_fract_z
_atom_site_U_iso_or_equiv
_atom_site_adp_type
_atom_site_occupancy
_atom_site_symmetry_multiplicity
_atom_site_calc_flag
_atom_site_refinement_flags
_atom_site_disorder_assembly
_atom_site_disorder_group
Zn1 Zn 0.29604(4) 0.76761(4) 0.30332(3) 0.04070(15) Uani 1 1 d . . .
Zn2 Zn 0.56985(4) 0.66423(4) 0.33493(3) 0.04088(15) Uani 1 1 d . . .
O1 O 0.4192(2) 0.7522(2) 0.39961(18) 0.0446(6) Uani 1 1 d . . .
O2 O 0.4259(2) 0.6256(2) 0.2904(2) 0.0458(6) Uani 1 1 d . . .
O3 O 0.2143(4) 1.2675(5) -0.1662(3) 0.148(2) Uani 1 1 d . . .
O4 O 0.4017(3) 1.1970(2) -0.2032(2) 0.0532(7) Uani 1 1 d . . .
N1 N 0.1698(3) 0.8551(3) 0.3831(3) 0.0514(8) Uani 1 1 d . . .
N2 N 0.1768(3) 0.6928(4) 0.2637(3) 0.0642(10) Uani 1 1 d . . .
N3 N 0.6700(3) 0.5060(3) 0.3216(3) 0.0646(10) Uani 1 1 d . . .
N4 N 0.6617(3) 0.6616(4) 0.4500(3) 0.0586(9) Uani 1 1 d . . .
N5 N 0.3170(3) 0.9104(3) 0.1607(2) 0.0430(7) Uani 1 1 d . . .
C1 C 0.4102(4) 0.8019(3) 0.4715(3) 0.0457(9) Uani 1 1 d . . .
C2 C 0.5078(4) 0.7879(4) 0.5259(3) 0.0546(10) Uani 1 1 d . . .
C3 C 0.4968(5) 0.8433(5) 0.5999(3) 0.0698(14) Uani 1 1 d . . .
H3A H 0.5629 0.8331 0.6343 0.084 Uiso 1 1 calc R . .
C4 C 0.3943(5) 0.9106(5) 0.6234(3) 0.0702(14) Uani 1 1 d . . .
C5 C 0.2975(5) 0.9219(4) 0.5728(3) 0.0677(13) Uani 1 1 d . . .
H5A H 0.2256 0.9660 0.5891 0.081 Uiso 1 1 calc R . .
C6 C 0.3032(4) 0.8691(4) 0.4974(3) 0.0519(10) Uani 1 1 d . . .
C7 C 0.1914(4) 0.8895(4) 0.4543(3) 0.0574(11) Uani 1 1 d . . .
H7B H 0.1271 0.9331 0.4816 0.069 Uiso 1 1 calc R . .
C8 C 0.0447(4) 0.8947(5) 0.3560(4) 0.0753(15) Uani 1 1 d . . .
H8B H -0.0065 0.8917 0.4194 0.090 Uiso 1 1 calc R . .
H8C H 0.0337 0.9787 0.3072 0.090 Uiso 1 1 calc R . .
C9 C 0.0096(6) 0.8236(9) 0.3107(12) 0.207(6) Uani 1 1 d . . .
H9A H -0.0448 0.7811 0.3662 0.248 Uiso 1 1 calc R . .
H9B H -0.0406 0.8847 0.2579 0.248 Uiso 1 1 calc R . .
C10 C 0.0531(5) 0.7457(10) 0.2675(7) 0.145(4) Uani 1 1 d . . .
H10A H 0.0322 0.7835 0.1952 0.174 Uiso 1 1 calc R . .
H10B H 0.0107 0.6786 0.3017 0.174 Uiso 1 1 calc R . .
C11 C 0.2060(4) 0.6128(5) 0.2217(4) 0.0650(12) Uani 1 1 d . . .
H11A H 0.1442 0.5941 0.1996 0.078 Uiso 1 1 calc R . .
C12 C 0.3219(4) 0.5479(4) 0.2039(3) 0.0558(11) Uani 1 1 d . . .
C13 C 0.3285(6) 0.4705(4) 0.1474(4) 0.0755(15) Uani 1 1 d . . .
H13A H 0.2595 0.4687 0.1229 0.091 Uiso 1 1 calc R . .
C14 C 0.4299(6) 0.3993(5) 0.1275(4) 0.0819(17) Uani 1 1 d . . .
C15 C 0.5293(6) 0.3963(4) 0.1707(5) 0.0824(16) Uani 1 1 d . . .
H15A H 0.5986 0.3436 0.1620 0.099 Uiso 1 1 calc R . .
C16 C 0.5300(5) 0.4700(4) 0.2277(4) 0.0608(11) Uani 1 1 d . . .
C17 C 0.4275(4) 0.5507(3) 0.2418(3) 0.0469(9) Uani 1 1 d . . .
C18 C 0.6405(5) 0.4489(4) 0.2718(4) 0.0706(14) Uani 1 1 d . . .
H18A H 0.6979 0.3855 0.2628 0.085 Uiso 1 1 calc R . .
C19 C 0.7909(5) 0.4651(5) 0.3535(6) 0.0917(19) Uani 1 1 d . . .
H19A H 0.8161 0.3802 0.3616 0.110 Uiso 1 1 calc R . .
H19B H 0.8426 0.5114 0.2976 0.110 Uiso 1 1 calc R . .
C20 C 0.8051(6) 0.4772(7) 0.4501(6) 0.111(2) Uani 1 1 d . . .
H20A H 0.8847 0.4370 0.4695 0.133 Uiso 1 1 calc R . .
H20B H 0.7510 0.4326 0.5046 0.133 Uiso 1 1 calc R . .
C21 C 0.7862(5) 0.5998(7) 0.4524(5) 0.0898(18) Uani 1 1 d . . .
H21A H 0.8317 0.6491 0.3924 0.108 Uiso 1 1 calc R . .
H21B H 0.8164 0.5943 0.5157 0.108 Uiso 1 1 calc R . .
C22 C 0.6229(4) 0.7176(4) 0.5137(3) 0.0621(12) Uani 1 1 d . . .
H22A H 0.6770 0.7119 0.5587 0.075 Uiso 1 1 calc R . .
C23 C 0.3836(7) 0.9701(6) 0.7047(4) 0.105(2) Uani 1 1 d . . .
H23A H 0.3043 1.0137 0.7099 0.158 Uiso 1 1 calc R . .
H23B H 0.4380 1.0255 0.6830 0.158 Uiso 1 1 calc R . .
H23C H 0.4019 0.9082 0.7720 0.158 Uiso 1 1 calc R . .
C24 C 0.4327(8) 0.3200(6) 0.0640(6) 0.127(3) Uani 1 1 d . . .
H24A H 0.5117 0.2761 0.0579 0.190 Uiso 1 1 calc R . .
H24B H 0.4079 0.3707 -0.0049 0.190 Uiso 1 1 calc R . .
H24C H 0.3801 0.2632 0.0993 0.190 Uiso 1 1 calc R . .
C25 C 0.2645(4) 1.0253(4) 0.1478(3) 0.0560(11) Uani 1 1 d . . .
H25A H 0.2310 1.0434 0.2068 0.067 Uiso 1 1 calc R . .
C26 C 0.2587(4) 1.1168(4) 0.0508(3) 0.0596(12) Uani 1 1 d . . .
H26A H 0.2175 1.1944 0.0442 0.072 Uiso 1 1 calc R . .
C27 C 0.3136(3) 1.0942(3) -0.0374(3) 0.0447(9) Uani 1 1 d . . .
C28 C 0.3716(4) 0.9796(4) -0.0238(3) 0.0525(10) Uani 1 1 d . . .
H28A H 0.4122 0.9616 -0.0811 0.063 Uiso 1 1 calc R . .
C29 C 0.3703(4) 0.8896(3) 0.0751(3) 0.0471(9) Uani 1 1 d . . .
H29A H 0.4083 0.8108 0.0824 0.057 Uiso 1 1 calc R . .
C30 C 0.3083(4) 1.1957(4) -0.1453(3) 0.0579(11) Uani 1 1 d . . .
N6 N 0.8479(18) 0.225(3) 0.180(2) 0.214(11) Uani 0.50 1 d P A 1
C31 C 0.916(3) 0.135(3) 0.047(2) 0.195(11) Uani 0.50 1 d P A 1
H31A H 0.9957 0.1160 0.0200 0.292 Uiso 0.50 1 calc PR A 1
H31B H 0.8696 0.1930 -0.0088 0.292 Uiso 0.50 1 calc PR A 1
H31C H 0.8826 0.0621 0.0788 0.292 Uiso 0.50 1 calc PR A 1
C32 C 0.914(3) 0.183(3) 0.121(4) 0.206(13) Uani 0.50 1 d P A 1
O1W O 0.848(2) 0.242(4) 0.074(2) 0.37(3) Uani 0.50 1 d P B 2
H1W1 H 0.7726 0.2551 0.0809 0.559 Uiso 0.50 1 d PR B 2
H2W1 H 0.8700 0.3069 0.0326 0.559 Uiso 0.50 1 d PR B 2
C34 C 1.0056(18) 0.363(5) -0.056(2) 0.37(4) Uani 0.50 1 d P C 3
H34A H 1.0113 0.3672 -0.1275 0.560 Uiso 0.50 1 d PR C 3
H34B H 1.0497 0.2872 -0.0137 0.560 Uiso 0.50 1 d PR C 3
H34C H 0.9241 0.3703 -0.0291 0.560 Uiso 0.50 1 d PR C 3
O9 O 1.068(3) 0.488(3) -0.054(2) 0.362(19) Uani 0.50 1 d P C 3
H1O9 H 1.1354 0.4569 -0.0745 0.544 Uiso 0.50 1 d PR C 3
Cl1 Cl 0.10350(12) 0.24973(11) 0.32259(10) 0.0691(3) Uani 1 1 d . . .
O5A O 0.085(2) 0.304(3) 0.2131(11) 0.249(14) Uani 0.51(2) 1 d P D 1
O6A O 0.2122(10) 0.1830(13) 0.3318(17) 0.134(8) Uani 0.51(2) 1 d P D 1
O7A O 0.0923(19) 0.340(2) 0.3583(19) 0.163(10) Uani 0.51(2) 1 d P D 1
O5B O 0.146(3) 0.191(2) 0.4270(15) 0.225(13) Uani 0.49(2) 1 d P D 2
O6B O 0.0782(15) 0.3688(11) 0.308(2) 0.145(10) Uani 0.49(2) 1 d P D 2
O7B O 0.178(3) 0.232(3) 0.249(3) 0.28(2) Uani 0.49(2) 1 d P D 2
O8 O 0.0084(5) 0.1917(5) 0.3524(6) 0.157(2) Uani 1 1 d . D 2

loop_
_atom_site_aniso_label
_atom_site_aniso_U_11
_atom_site_aniso_U_22
_atom_site_aniso_U_33
_atom_site_aniso_U_23
_atom_site_aniso_U_13
_atom_site_aniso_U_12
Zn1 0.0369(3) 0.0482(3) 0.0296(2) -0.00735(18) 0.00010(17) -0.0084(2)
Zn2 0.0377(3) 0.0412(2) 0.0350(2) -0.00453(18) -0.00233(17) -0.00797(19)
O1 0.0413(15) 0.0573(15) 0.0312(12) -0.0128(12) -0.0037(11) -0.0071(12)
O2 0.0457(16) 0.0442(14) 0.0475(15) -0.0144(12) -0.0052(12) -0.0117(12)
O3 0.062(3) 0.156(4) 0.097(3) 0.061(3) 0.006(2) 0.022(3)
O4 0.0604(18) 0.0476(15) 0.0366(13) -0.0010(12) 0.0026(13) -0.0122(14)
N1 0.0412(19) 0.060(2) 0.0414(17) -0.0132(16) 0.0014(15) -0.0009(16)
N2 0.047(2) 0.091(3) 0.066(2) -0.038(2) 0.0019(18) -0.023(2)
N3 0.047(2) 0.0427(19) 0.090(3) -0.013(2) -0.013(2) 0.0032(17)
N4 0.044(2) 0.079(2) 0.0465(19) -0.0128(18) -0.0083(16) -0.0161(19)
N5 0.0460(19) 0.0481(17) 0.0271(14) -0.0052(13) -0.0011(13) -0.0107(15)
C1 0.059(3) 0.048(2) 0.0227(16) -0.0043(15) 0.0015(16) -0.0141(19)
C2 0.061(3) 0.069(3) 0.0306(18) -0.0111(19) -0.0052(18) -0.018(2)
C3 0.101(4) 0.080(3) 0.036(2) -0.015(2) -0.011(2) -0.035(3)
C4 0.103(4) 0.072(3) 0.039(2) -0.021(2) 0.002(3) -0.027(3)
C5 0.090(4) 0.065(3) 0.043(2) -0.021(2) 0.001(2) -0.008(3)
C6 0.065(3) 0.053(2) 0.0315(18) -0.0129(17) 0.0040(18) -0.011(2)
C7 0.054(3) 0.059(2) 0.041(2) -0.014(2) 0.0084(19) 0.005(2)
C8 0.040(3) 0.101(4) 0.072(3) -0.031(3) 0.000(2) 0.007(3)
C9 0.045(4) 0.188(9) 0.47(2) -0.222(12) -0.092(8) 0.044(5)
C10 0.044(3) 0.284(12) 0.193(8) -0.180(9) 0.006(4) -0.038(5)
C11 0.060(3) 0.081(3) 0.059(3) -0.016(3) -0.008(2) -0.039(3)
C12 0.075(3) 0.050(2) 0.045(2) -0.0116(19) -0.010(2) -0.024(2)
C13 0.104(4) 0.057(3) 0.074(3) -0.020(3) -0.022(3) -0.028(3)
C14 0.127(5) 0.056(3) 0.075(3) -0.030(3) -0.016(4) -0.022(3)
C15 0.109(5) 0.046(3) 0.092(4) -0.031(3) -0.013(4) -0.002(3)
C16 0.072(3) 0.043(2) 0.064(3) -0.017(2) -0.008(2) -0.008(2)
C17 0.059(3) 0.0357(18) 0.041(2) -0.0044(16) -0.0057(18) -0.0152(19)
C18 0.073(3) 0.041(2) 0.089(4) -0.023(2) -0.007(3) 0.004(2)
C19 0.054(3) 0.074(4) 0.131(6) -0.027(4) -0.029(3) 0.013(3)
C20 0.069(4) 0.118(6) 0.100(5) -0.003(4) -0.033(4) 0.023(4)
C21 0.046(3) 0.132(5) 0.087(4) -0.034(4) -0.018(3) -0.010(3)
C22 0.058(3) 0.089(3) 0.037(2) -0.013(2) -0.008(2) -0.025(3)
C23 0.175(7) 0.106(4) 0.057(3) -0.046(3) -0.005(4) -0.043(5)
C24 0.190(8) 0.085(4) 0.138(6) -0.072(4) -0.041(6) -0.015(5)
C25 0.069(3) 0.051(2) 0.037(2) -0.0112(18) 0.007(2) -0.005(2)
C26 0.062(3) 0.050(2) 0.048(2) -0.0070(19) 0.008(2) -0.001(2)
C27 0.041(2) 0.047(2) 0.0344(18) -0.0015(16) -0.0037(16) -0.0101(18)
C28 0.062(3) 0.060(2) 0.0300(18) -0.0117(18) 0.0013(18) -0.012(2)
C29 0.056(2) 0.044(2) 0.0344(18) -0.0114(16) -0.0002(17) -0.0032(19)
C30 0.044(2) 0.064(3) 0.042(2) 0.0039(19) -0.0034(19) -0.007(2)
N6 0.120(14) 0.30(3) 0.24(3) -0.16(3) -0.054(16) 0.053(17)
C31 0.18(3) 0.22(3) 0.17(2) -0.07(2) -0.07(2) 0.03(2)
C32 0.19(3) 0.20(3) 0.21(3) -0.10(3) -0.04(3) 0.05(2)
O1W 0.16(2) 0.58(7) 0.18(2) 0.00(3) 0.024(17) 0.04(3)
C34 0.081(14) 0.80(10) 0.15(2) -0.20(4) -0.063(15) 0.16(3)
O9 0.42(5) 0.41(3) 0.24(3) -0.14(3) -0.13(3) 0.08(3)
Cl1 0.0656(8) 0.0698(7) 0.0703(8) -0.0254(6) -0.0011(6) -0.0129(6)
O5A 0.24(2) 0.40(3) 0.059(7) -0.012(12) -0.058(11) -0.08(2)
O6A 0.058(7) 0.130(10) 0.22(2) -0.092(14) -0.029(9) 0.030(6)
O7A 0.140(12) 0.21(2) 0.219(19) -0.181(19) -0.044(12) 0.018(13)
O5B 0.31(3) 0.203(18) 0.136(14) 0.026(13) -0.084(17) -0.121(19)
O6B 0.076(8) 0.041(5) 0.27(2) -0.029(8) 0.037(12) -0.008(5)
O7B 0.34(4) 0.31(3) 0.31(3) -0.27(3) 0.26(3) -0.19(3)
O8 0.121(4) 0.133(4) 0.215(6) -0.043(4) 0.007(4) -0.070(4)

loop_
_atom_type_symbol
_atom_type_description
_atom_type_scat_dispersion_real
_atom_type_scat_dispersion_imag
_atom_type_scat_source
C C 0.0033 0.0016 'International Tables Vol C Tables 4.2.6.8 and 6.1.1.4'
H H 0.0000 0.0000 'International Tables Vol C Tables 4.2.6.8 and 6.1.1.4'
N N 0.0061 0.0033 'International Tables Vol C Tables 4.2.6.8 and 6.1.1.4'
O O 0.0106 0.0060 'International Tables Vol C Tables 4.2.6.8 and 6.1.1.4'
Cl Cl 0.1484 0.1585 'International Tables Vol C Tables 4.2.6.8 and 6.1.1.4'
Zn Zn 0.2839 1.4301 'International Tables Vol C Tables 4.2.6.8 and 6.1.1.4'

loop_
_geom_angle_atom_site_label_1
_geom_angle_atom_site_label_2
_geom_angle_atom_site_label_3
_geom_angle
_geom_angle_site_symmetry_1
_geom_angle_site_symmetry_3
_geom_angle_publ_flag
N1 Zn1 O1 90.13(12) . . ?
N1 Zn1 O2 154.52(12) . . ?
O1 Zn1 O2 75.96(10) . . ?
N1 Zn1 N2 94.05(15) . . ?
O1 Zn1 N2 150.00(14) . . ?
O2 Zn1 N2 88.17(13) . . ?
N1 Zn1 N5 100.60(13) . . ?
O1 Zn1 N5 109.30(12) . . ?
O2 Zn1 N5 104.10(11) . . ?
N2 Zn1 N5 99.11(15) . . ?
O4 Zn2 N4 109.44(14) 2_675 . ?
O4 Zn2 N3 108.77(14) 2_675 . ?
N4 Zn2 N3 95.30(16) . . ?
O4 Zn2 O2 97.17(12) 2_675 . ?
N4 Zn2 O2 150.09(13) . . ?
N3 Zn2 O2 88.59(14) . . ?
O4 Zn2 O1 98.52(11) 2_675 . ?
N4 Zn2 O1 88.09(13) . . ?
N3 Zn2 O1 149.47(13) . . ?
O2 Zn2 O1 74.35(10) . . ?
C1 O1 Zn1 129.2(2) . . ?
C1 O1 Zn2 129.5(2) . . ?
Zn1 O1 Zn2 100.44(10) . . ?
C17 O2 Zn1 129.8(3) . . ?
C17 O2 Zn2 127.8(3) . . ?
Zn1 O2 Zn2 100.34(11) . . ?
C30 O4 Zn2 123.7(3) . 2_675 ?
C7 N1 C8 113.9(4) . . ?
C7 N1 Zn1 124.2(3) . . ?
C8 N1 Zn1 121.7(3) . . ?
C11 N2 C10 115.8(4) . . ?
C11 N2 Zn1 124.3(3) . . ?
C10 N2 Zn1 119.1(4) . . ?
C18 N3 C19 115.3(4) . . ?
C18 N3 Zn2 123.9(3) . . ?
C19 N3 Zn2 119.9(4) . . ?
C22 N4 C21 117.6(4) . . ?
C22 N4 Zn2 125.4(3) . . ?
C21 N4 Zn2 116.7(3) . . ?
C29 N5 C25 117.1(3) . . ?
C29 N5 Zn1 121.1(3) . . ?
C25 N5 Zn1 121.2(2) . . ?
O1 C1 C6 121.7(4) . . ?
O1 C1 C2 121.3(4) . . ?
C6 C1 C2 117.0(4) . . ?
C3 C2 C1 120.3(4) . . ?
C3 C2 C22 114.7(4) . . ?
C1 C2 C22 125.0(4) . . ?
C4 C3 C2 122.9(5) . . ?
C4 C3 H3A 118.6 . . ?
C2 C3 H3A 118.6 . . ?
C3 C4 C5 117.2(4) . . ?
C3 C4 C23 122.2(5) . . ?
C5 C4 C23 120.6(5) . . ?
C4 C5 C6 122.5(5) . . ?
C4 C5 H5A 118.7 . . ?
C6 C5 H5A 118.7 . . ?
C1 C6 C5 120.1(4) . . ?
C1 C6 C7 125.7(4) . . ?
C5 C6 C7 114.2(4) . . ?
N1 C7 C6 128.4(4) . . ?
N1 C7 H7B 115.8 . . ?
C6 C7 H7B 115.8 . . ?
C9 C8 N1 113.8(4) . . ?
C9 C8 H8B 108.8 . . ?
N1 C8 H8B 108.8 . . ?
C9 C8 H8C 108.8 . . ?
N1 C8 H8C 108.8 . . ?
H8B C8 H8C 107.7 . . ?
C10 C9 C8 141.0(6) . . ?
C10 C9 H9A 101.8 . . ?
C8 C9 H9A 101.8 . . ?
C10 C9 H9B 101.8 . . ?
C8 C9 H9B 101.8 . . ?
H9A C9 H9B 104.7 . . ?
C9 C10 N2 123.1(6) . . ?
C9 C10 H10A 106.5 . . ?
N2 C10 H10A 106.5 . . ?
C9 C10 H10B 106.5 . . ?
N2 C10 H10B 106.5 . . ?
H10A C10 H10B 106.5 . . ?
N2 C11 C12 128.4(4) . . ?
N2 C11 H11A 115.8 . . ?
C12 C11 H11A 115.8 . . ?
C13 C12 C17 118.5(5) . . ?
C13 C12 C11 115.7(4) . . ?
C17 C12 C11 125.7(4) . . ?
C14 C13 C12 123.3(5) . . ?
C14 C13 H13A 118.3 . . ?
C12 C13 H13A 118.3 . . ?
C13 C14 C15 117.6(5) . . ?
C13 C14 C24 121.2(6) . . ?
C15 C14 C24 121.1(6) . . ?
C14 C15 C16 122.4(5) . . ?
C14 C15 H15A 118.8 . . ?
C16 C15 H15A 118.8 . . ?
C17 C16 C15 120.3(5) . . ?
C17 C16 C18 125.5(4) . . ?
C15 C16 C18 114.1(5) . . ?
O2 C17 C16 122.2(4) . . ?
O2 C17 C12 120.3(4) . . ?
C16 C17 C12 117.6(4) . . ?
N3 C18 C16 128.5(4) . . ?
N3 C18 H18A 115.8 . . ?
C16 C18 H18A 115.8 . . ?
C20 C19 N3 114.2(5) . . ?
C20 C19 H19A 108.7 . . ?
N3 C19 H19A 108.7 . . ?
C20 C19 H19B 108.7 . . ?
N3 C19 H19B 108.7 . . ?
H19A C19 H19B 107.6 . . ?
C19 C20 C21 118.5(5) . . ?
C19 C20 H20A 107.7 . . ?
C21 C20 H20A 107.7 . . ?
C19 C20 H20B 107.7 . . ?
C21 C20 H20B 107.7 . . ?
H20A C20 H20B 107.1 . . ?
C20 C21 N4 114.1(5) . . ?
C20 C21 H21A 108.7 . . ?
N4 C21 H21A 108.7 . . ?
C20 C21 H21B 108.7 . . ?
N4 C21 H21B 108.7 . . ?
H21A C21 H21B 107.6 . . ?
N4 C22 C2 129.4(4) . . ?
N4 C22 H22A 115.3 . . ?
C2 C22 H22A 115.3 . . ?
C4 C23 H23A 109.5 . . ?
C4 C23 H23B 109.5 . . ?
H23A C23 H23B 109.5 . . ?
C4 C23 H23C 109.5 . . ?
H23A C23 H23C 109.5 . . ?
H23B C23 H23C 109.5 . . ?
C14 C24 H24A 109.5 . . ?
C14 C24 H24B 109.5 . . ?
H24A C24 H24B 109.5 . . ?
C14 C24 H24C 109.5 . . ?
H24A C24 H24C 109.5 . . ?
H24B C24 H24C 109.5 . . ?
N5 C25 C26 122.2(4) . . ?
N5 C25 H25A 118.9 . . ?
C26 C25 H25A 118.9 . . ?
C25 C26 C27 120.2(4) . . ?
C25 C26 H26A 119.9 . . ?
C27 C26 H26A 119.9 . . ?
C28 C27 C26 117.6(3) . . ?
C28 C27 C30 122.0(4) . . ?
C26 C27 C30 120.4(4) . . ?
C27 C28 C29 119.8(4) . . ?
C27 C28 H28A 120.1 . . ?
C29 C28 H28A 120.1 . . ?
N5 C29 C28 123.0(4) . . ?
N5 C29 H29A 118.5 . . ?
C28 C29 H29A 118.5 . . ?
O3 C30 O4 126.8(4) . . ?
O3 C30 C27 117.9(4) . . ?
O4 C30 C27 115.3(4) . . ?
C32 C31 H31A 109.5 . . ?
C32 C31 H31B 109.5 . . ?
H31A C31 H31B 109.5 . . ?
C32 C31 H31C 109.5 . . ?
H31A C31 H31C 109.5 . . ?
H31B C31 H31C 109.5 . . ?
N6 C32 C31 142(4) . . ?
N6 C32 H2W1 85.4 . . ?
C31 C32 H2W1 84.4 . . ?
H1W1 O1W H2W1 108.1 . . ?
O9 C34 H34A 109.4 . . ?
O9 C34 H34B 108.9 . . ?
H34A C34 H34B 109.5 . . ?
O9 C34 H34C 110.2 . . ?
H34A C34 H34C 109.5 . . ?
H34B C34 H34C 109.5 . . ?
C34 O9 H1O9 89.7 . . ?
O7B Cl1 O6A 52.5(16) . . ?
O7B Cl1 O7A 126.4(14) . . ?
O6A Cl1 O7A 111.2(11) . . ?
O7B Cl1 O6B 110.3(14) . . ?
O6A Cl1 O6B 124.0(10) . . ?
O7A Cl1 O6B 29.2(13) . . ?
O7B Cl1 O8 118.0(11) . . ?
O6A Cl1 O8 118.9(8) . . ?
O7A Cl1 O8 113.8(11) . . ?
O6B Cl1 O8 115.4(7) . . ?
O7B Cl1 O5A 55.0(17) . . ?
O6A Cl1 O5A 107.5(12) . . ?
O7A Cl1 O5A 107.5(14) . . ?
O6B Cl1 O5A 78.4(14) . . ?
O8 Cl1 O5A 96.0(10) . . ?
O7B Cl1 O5B 114.8(19) . . ?
O6A Cl1 O5B 62.3(11) . . ?
O7A Cl1 O5B 74.9(12) . . ?
O6B Cl1 O5B 103.9(12) . . ?
O8 Cl1 O5B 92.5(9) . . ?
O5A Cl1 O5B 169.1(13) . . ?

loop_
_geom_bond_atom_site_label_1
_geom_bond_atom_site_label_2
_geom_bond_distance
_geom_bond_site_symmetry_2
_geom_bond_publ_flag
Zn1 N1 2.044(3) . ?
Zn1 O1 2.044(3) . ?
Zn1 O2 2.059(3) . ?
Zn1 N2 2.069(4) . ?
Zn1 N5 2.079(3) . ?
Zn2 O4 1.982(2) 2_675 ?
Zn2 N4 2.046(4) . ?
Zn2 N3 2.063(4) . ?
Zn2 O2 2.084(3) . ?
Zn2 O1 2.095(3) . ?
O1 C1 1.331(4) . ?
O2 C17 1.322(4) . ?
O3 C30 1.228(5) . ?
O4 C30 1.241(5) . ?
O4 Zn2 1.982(2) 2_675 ?
N1 C7 1.290(5) . ?
N1 C8 1.487(6) . ?
N2 C11 1.274(6) . ?
N2 C10 1.437(7) . ?
N3 C18 1.279(6) . ?
N3 C19 1.461(6) . ?
N4 C22 1.282(6) . ?
N4 C21 1.470(6) . ?
N5 C29 1.332(4) . ?
N5 C25 1.341(5) . ?
C1 C6 1.400(6) . ?
C1 C2 1.408(6) . ?
C2 C3 1.406(6) . ?
C2 C22 1.436(6) . ?
C3 C4 1.353(7) . ?
C3 H3A 0.9300 . ?
C4 C5 1.376(8) . ?
C4 C23 1.533(6) . ?
C5 C6 1.410(6) . ?
C5 H5A 0.9300 . ?
C6 C7 1.450(7) . ?
C7 H7B 0.9300 . ?
C8 C9 1.406(9) . ?
C8 H8B 0.9700 . ?
C8 H8C 0.9700 . ?
C9 C10 1.277(9) . ?
C9 H9A 0.9700 . ?
C9 H9B 0.9700 . ?
C10 H10A 0.9700 . ?
C10 H10B 0.9700 . ?
C11 C12 1.434(7) . ?
C11 H11A 0.9300 . ?
C12 C13 1.422(6) . ?
C12 C17 1.427(6) . ?
C13 C14 1.352(8) . ?
C13 H13A 0.9300 . ?
C14 C15 1.374(8) . ?
C14 C24 1.531(7) . ?
C15 C16 1.407(7) . ?
C15 H15A 0.9300 . ?
C16 C17 1.399(6) . ?
C16 C18 1.443(7) . ?
C18 H18A 0.9300 . ?
C19 C20 1.442(9) . ?
C19 H19A 0.9700 . ?
C19 H19B 0.9700 . ?
C20 C21 1.465(9) . ?
C20 H20A 0.9700 . ?
C20 H20B 0.9700 . ?
C21 H21A 0.9700 . ?
C21 H21B 0.9700 . ?
C22 H22A 0.9300 . ?
C23 H23A 0.9600 . ?
C23 H23B 0.9600 . ?
C23 H23C 0.9600 . ?
C24 H24A 0.9600 . ?
C24 H24B 0.9600 . ?
C24 H24C 0.9600 . ?
C25 C26 1.368(5) . ?
C25 H25A 0.9300 . ?
C26 C27 1.379(6) . ?
C26 H26A 0.9300 . ?
C27 C28 1.353(6) . ?
C27 C30 1.518(5) . ?
C28 C29 1.378(5) . ?
C28 H28A 0.9300 . ?
C29 H29A 0.9300 . ?
N6 C32 1.20(4) . ?
C31 C32 1.36(4) . ?
C31 H31A 0.9600 . ?
C31 H31B 0.9600 . ?
C31 H31C 0.9600 . ?
C32 H2W1 1.5606 . ?
O1W H1W1 0.8503 . ?
O1W H2W1 0.8455 . ?
C34 O9 1.84(5) . ?
C34 H34A 0.9599 . ?
C34 H34B 0.9600 . ?
C34 H34C 0.9599 . ?
O9 H1O9 0.8463 . ?
Cl1 O7B 1.274(11) . ?
Cl1 O6A 1.332(9) . ?
Cl1 O7A 1.341(15) . ?
Cl1 O6B 1.345(12) . ?
Cl1 O8 1.370(5) . ?
Cl1 O5A 1.427(12) . ?
Cl1 O5B 1.450(14) . ?

loop_
_geom_torsion_atom_site_label_1
_geom_torsion_atom_site_label_2
_geom_torsion_atom_site_label_3
_geom_torsion_atom_site_label_4
_geom_torsion
_geom_torsion_site_symmetry_1
_geom_torsion_site_symmetry_2
_geom_torsion_site_symmetry_3
_geom_torsion_site_symmetry_4
_geom_torsion_publ_flag
N1 Zn1 O1 C1 -8.7(3) . . . . ?
O2 Zn1 O1 C1 -167.1(3) . . . . ?
N2 Zn1 O1 C1 -107.0(4) . . . . ?
N5 Zn1 O1 C1 92.6(3) . . . . ?
N1 Zn1 O1 Zn2 -178.94(12) . . . . ?
O2 Zn1 O1 Zn2 22.63(11) . . . . ?
N2 Zn1 O1 Zn2 82.7(3) . . . . ?
N5 Zn1 O1 Zn2 -77.65(13) . . . . ?
O4 Zn2 O1 C1 -97.6(3) 2_675 . . . ?
N4 Zn2 O1 C1 11.7(3) . . . . ?
N3 Zn2 O1 C1 108.9(4) . . . . ?
O2 Zn2 O1 C1 167.3(3) . . . . ?
O4 Zn2 O1 Zn1 72.60(13) 2_675 . . . ?
N4 Zn2 O1 Zn1 -178.03(13) . . . . ?
N3 Zn2 O1 Zn1 -80.8(3) . . . . ?
O2 Zn2 O1 Zn1 -22.52(10) . . . . ?
N1 Zn1 O2 C17 114.5(4) . . . . ?
O1 Zn1 O2 C17 173.2(3) . . . . ?
N2 Zn1 O2 C17 18.9(3) . . . . ?
N5 Zn1 O2 C17 -80.0(3) . . . . ?
N1 Zn1 O2 Zn2 -81.5(3) . . . . ?
O1 Zn1 O2 Zn2 -22.75(10) . . . . ?
N2 Zn1 O2 Zn2 -177.05(13) . . . . ?
N5 Zn1 O2 Zn2 84.01(13) . . . . ?
O4 Zn2 O2 C17 89.9(3) 2_675 . . . ?
N4 Zn2 O2 C17 -117.0(3) . . . . ?
N3 Zn2 O2 C17 -18.8(3) . . . . ?
O1 Zn2 O2 C17 -173.2(3) . . . . ?
O4 Zn2 O2 Zn1 -74.53(12) 2_675 . . . ?
N4 Zn2 O2 Zn1 78.5(3) . . . . ?
N3 Zn2 O2 Zn1 176.73(14) . . . . ?
O1 Zn2 O2 Zn1 22.35(10) . . . . ?
O1 Zn1 N1 C7 7.6(3) . . . . ?
O2 Zn1 N1 C7 63.6(5) . . . . ?
N2 Zn1 N1 C7 157.9(4) . . . . ?
N5 Zn1 N1 C7 -102.0(3) . . . . ?
O1 Zn1 N1 C8 -178.2(4) . . . . ?
O2 Zn1 N1 C8 -122.2(4) . . . . ?
N2 Zn1 N1 C8 -27.9(4) . . . . ?
N5 Zn1 N1 C8 72.2(4) . . . . ?
N1 Zn1 N2 C11 -171.0(4) . . . . ?
O1 Zn1 N2 C11 -73.7(5) . . . . ?
O2 Zn1 N2 C11 -16.4(4) . . . . ?
N5 Zn1 N2 C11 87.6(4) . . . . ?
N1 Zn1 N2 C10 19.4(6) . . . . ?
O1 Zn1 N2 C10 116.7(6) . . . . ?
O2 Zn1 N2 C10 174.0(5) . . . . ?
N5 Zn1 N2 C10 -82.1(5) . . . . ?
O4 Zn2 N3 C18 -79.9(4) 2_675 . . . ?
N4 Zn2 N3 C18 167.5(4) . . . . ?
O2 Zn2 N3 C18 17.2(4) . . . . ?
O1 Zn2 N3 C18 72.2(5) . . . . ?
O4 Zn2 N3 C19 88.8(4) 2_675 . . . ?
N4 Zn2 N3 C19 -23.8(4) . . . . ?
O2 Zn2 N3 C19 -174.1(4) . . . . ?
O1 Zn2 N3 C19 -119.0(4) . . . . ?
O4 Zn2 N4 C22 89.0(4) 2_675 . . . ?
N3 Zn2 N4 C22 -158.9(4) . . . . ?
O2 Zn2 N4 C22 -62.5(5) . . . . ?
O1 Zn2 N4 C22 -9.3(4) . . . . ?
O4 Zn2 N4 C21 -84.8(4) 2_675 . . . ?
N3 Zn2 N4 C21 27.3(4) . . . . ?
O2 Zn2 N4 C21 123.7(4) . . . . ?
O1 Zn2 N4 C21 176.9(4) . . . . ?
N1 Zn1 N5 C29 -163.6(3) . . . . ?
O1 Zn1 N5 C29 102.5(3) . . . . ?
O2 Zn1 N5 C29 22.7(3) . . . . ?
N2 Zn1 N5 C29 -67.7(3) . . . . ?
N1 Zn1 N5 C25 7.7(3) . . . . ?
O1 Zn1 N5 C25 -86.2(3) . . . . ?
O2 Zn1 N5 C25 -166.0(3) . . . . ?
N2 Zn1 N5 C25 103.6(3) . . . . ?
Zn1 O1 C1 C6 5.3(5) . . . . ?
Zn2 O1 C1 C6 172.8(3) . . . . ?
Zn1 O1 C1 C2 -175.5(3) . . . . ?
Zn2 O1 C1 C2 -7.9(5) . . . . ?
O1 C1 C2 C3 178.7(4) . . . . ?
C6 C1 C2 C3 -2.0(6) . . . . ?
O1 C1 C2 C22 -2.3(6) . . . . ?
C6 C1 C2 C22 176.9(4) . . . . ?
C1 C2 C3 C4 0.6(7) . . . . ?
C22 C2 C3 C4 -178.5(4) . . . . ?
C2 C3 C4 C5 1.3(7) . . . . ?
C2 C3 C4 C23 179.8(4) . . . . ?
C3 C4 C5 C6 -1.6(7) . . . . ?
C23 C4 C5 C6 179.8(4) . . . . ?
O1 C1 C6 C5 -179.1(4) . . . . ?
C2 C1 C6 C5 1.7(6) . . . . ?
O1 C1 C6 C7 2.2(6) . . . . ?
C2 C1 C6 C7 -177.1(4) . . . . ?
C4 C5 C6 C1 0.2(7) . . . . ?
C4 C5 C6 C7 179.0(4) . . . . ?
C8 N1 C7 C6 -178.6(4) . . . . ?
Zn1 N1 C7 C6 -4.0(6) . . . . ?
C1 C6 C7 N1 -2.8(7) . . . . ?
C5 C6 C7 N1 178.4(4) . . . . ?
C7 N1 C8 C9 -157.7(8) . . . . ?
Zn1 N1 C8 C9 27.5(9) . . . . ?
N1 C8 C9 C10 -16(2) . . . . ?
C8 C9 C10 N2 8(3) . . . . ?
C11 N2 C10 C9 177.3(11) . . . . ?
Zn1 N2 C10 C9 -12.2(15) . . . . ?
C10 N2 C11 C12 177.8(6) . . . . ?
Zn1 N2 C11 C12 7.8(7) . . . . ?
N2 C11 C12 C13 -175.2(5) . . . . ?
N2 C11 C12 C17 7.8(8) . . . . ?
C17 C12 C13 C14 -0.1(7) . . . . ?
C11 C12 C13 C14 -177.3(5) . . . . ?
C12 C13 C14 C15 4.6(8) . . . . ?
C12 C13 C14 C24 -178.5(5) . . . . ?
C13 C14 C15 C16 -4.4(9) . . . . ?
C24 C14 C15 C16 178.7(5) . . . . ?
C14 C15 C16 C17 -0.4(8) . . . . ?
C14 C15 C16 C18 176.7(5) . . . . ?
Zn1 O2 C17 C16 170.5(3) . . . . ?
Zn2 O2 C17 C16 10.5(5) . . . . ?
Zn1 O2 C17 C12 -11.1(5) . . . . ?
Zn2 O2 C17 C12 -171.1(3) . . . . ?
C15 C16 C17 O2 -176.7(4) . . . . ?
C18 C16 C17 O2 6.6(7) . . . . ?
C15 C16 C17 C12 4.8(6) . . . . ?
C18 C16 C17 C12 -171.9(4) . . . . ?
C13 C12 C17 O2 176.9(4) . . . . ?
C11 C12 C17 O2 -6.2(6) . . . . ?
C13 C12 C17 C16 -4.6(6) . . . . ?
C11 C12 C17 C16 172.3(4) . . . . ?
C19 N3 C18 C16 -178.0(5) . . . . ?
Zn2 N3 C18 C16 -8.8(8) . . . . ?
C17 C16 C18 N3 -7.6(9) . . . . ?
C15 C16 C18 N3 175.5(5) . . . . ?
C18 N3 C19 C20 -148.3(6) . . . . ?
Zn2 N3 C19 C20 42.0(7) . . . . ?
N3 C19 C20 C21 -65.8(8) . . . . ?
C19 C20 C21 N4 71.6(8) . . . . ?
C22 N4 C21 C20 135.4(5) . . . . ?
Zn2 N4 C21 C20 -50.3(6) . . . . ?
C21 N4 C22 C2 177.8(5) . . . . ?
Zn2 N4 C22 C2 4.1(7) . . . . ?
C3 C2 C22 N4 -176.5(5) . . . . ?
C1 C2 C22 N4 4.5(8) . . . . ?
C29 N5 C25 C26 4.0(7) . . . . ?
Zn1 N5 C25 C26 -167.7(4) . . . . ?
N5 C25 C26 C27 -3.8(8) . . . . ?
C25 C26 C27 C28 0.5(7) . . . . ?
C25 C26 C27 C30 -179.5(4) . . . . ?
C26 C27 C28 C29 2.4(6) . . . . ?
C30 C27 C28 C29 -177.6(4) . . . . ?
C25 N5 C29 C28 -1.0(6) . . . . ?
Zn1 N5 C29 C28 170.7(3) . . . . ?
C27 C28 C29 N5 -2.2(7) . . . . ?
Zn2 O4 C30 O3 12.3(8) 2_675 . . . ?
Zn2 O4 C30 C27 -167.2(3) 2_675 . . . ?
C28 C27 C30 O3 139.8(6) . . . . ?
C26 C27 C30 O3 -40.2(7) . . . . ?
C28 C27 C30 O4 -40.6(6) . . . . ?
C26 C27 C30 O4 139.3(5) . . . . ?
